data_7015317
loop_
_publ_author_name
'Tandon, Santokh S.'
'Dul, Marie-Claire'
'Lee, John L.'
'Dawe, Louise N.'
'Anwar, Muhammad U.'
'Thompson, Laurence K.'

_publ_section_title
;
 Complexes of ditopic carbo- and thio-carbohydrazone
 ligands--mononuclear, 1D chain, dinuclear and tetranuclear examples.
;
_journal_issue 14
_journal_name_full 'Dalton transactions (Cambridge, England : 2003)'
_journal_page_first 3466
_journal_page_last 3475
_journal_paper_doi 10.1039/c0dt01487g
_journal_volume 40
_journal_year 2011
_chemical_formula_moiety '[(C12 H14 O2 N6)2 Co2 (C H3 O)](Cl O4) (H2 O)1.8'
_chemical_formula_sum 'C25 H34.6 Cl Co2 N12 O10.8'
_chemical_formula_weight 829.34
_chemical_name_systematic
;
?
;
_space_group_IT_number 15
_symmetry_cell_setting monoclinic
_symmetry_Int_Tables_number 15
_symmetry_space_group_name_Hall '-C 2yc'
_symmetry_space_group_name_H-M 'C 1 2/c 1'
_atom_sites_solution_hydrogens geom
_atom_sites_solution_primary direct
_atom_sites_solution_secondary difmap
_audit_creation_method SHELXL-97
_cell_angle_alpha 90.00
_cell_angle_beta 111.443(5)
_cell_angle_gamma 90.00
_cell_formula_units_Z 8
_cell_length_a 28.548(9)
_cell_length_b 16.552(5)
_cell_length_c 16.073(5)
_cell_measurement_reflns_used 13615
_cell_measurement_temperature 153(2)
_cell_measurement_theta_max 30.8409
_cell_measurement_theta_min 2.1720
_cell_volume 7069(4)
_computing_cell_refinement 'CrystalClear (Rigaku/MSC Inc., 2005)'
_computing_data_collection 'CrystalClear (Rigaku/MSC Inc., 2005)'
_computing_data_reduction 'CrystalClear (Rigaku/MSC Inc., 2005)'
_computing_molecular_graphics 'CrystalStructure3.7.0(Rigaku/MSC Inc.,2005)'
_computing_publication_material 'CrystalStructure3.7.0(Rigaku/MSC Inc.,2005)'
_computing_structure_refinement 'SHELXL-97 (Sheldrick, 1997)'
_computing_structure_solution 'SHELXS-97 (Sheldrick, 1990)'
_diffrn_ambient_temperature 153(2)
_diffrn_detector_area_resol_mean 14.63
_diffrn_measured_fraction_theta_full 0.998
_diffrn_measured_fraction_theta_max 0.998
_diffrn_measurement_device_type 'Rigaku Saturn'
_diffrn_measurement_method \w
_diffrn_radiation_monochromator 'Rigaku SHINE'
_diffrn_radiation_source 'fine-focus sealed tube'
_diffrn_radiation_type MoK\a
_diffrn_radiation_wavelength 0.71075
_diffrn_reflns_av_R_equivalents 0.0704
_diffrn_reflns_av_sigmaI/netI 0.0458
_diffrn_reflns_limit_h_max 35
_diffrn_reflns_limit_h_min -35
_diffrn_reflns_limit_k_max 20
_diffrn_reflns_limit_k_min -20
_diffrn_reflns_limit_l_max 20
_diffrn_reflns_limit_l_min -20
_diffrn_reflns_number 46312
_diffrn_reflns_theta_full 26.50
_diffrn_reflns_theta_max 26.50
_diffrn_reflns_theta_min 2.52
_exptl_absorpt_coefficient_mu 1.086
_exptl_absorpt_correction_T_max 0.9772
_exptl_absorpt_correction_T_min 0.8870
_exptl_absorpt_correction_type numerical
_exptl_absorpt_process_details '(T. Higashi, 2000)'
_exptl_crystal_colour Orange
_exptl_crystal_density_diffrn 1.558
_exptl_crystal_density_method 'not measured'
_exptl_crystal_description Prism
_exptl_crystal_F_000 3408
_exptl_crystal_size_max 0.18
_exptl_crystal_size_mid 0.14
_exptl_crystal_size_min 0.04
_refine_diff_density_max 1.356
_refine_diff_density_min -1.339
_refine_diff_density_rms 0.148
_refine_ls_extinction_method none
_refine_ls_goodness_of_fit_ref 1.196
_refine_ls_hydrogen_treatment constr
_refine_ls_matrix_type full
_refine_ls_number_parameters 467
_refine_ls_number_reflns 7297
_refine_ls_number_restraints 0
_refine_ls_restrained_S_all 1.196
_refine_ls_R_factor_all 0.1113
_refine_ls_R_factor_gt 0.1033
_refine_ls_shift/su_max 0.002
_refine_ls_shift/su_mean 0.000
_refine_ls_structure_factor_coef Fsqd
_refine_ls_weighting_details 'calc w=1/[\s^2^(Fo^2^)+(0.1251P)^2^+61.7391P] where P=(Fo^2^+2Fc^2^)/3'
_refine_ls_weighting_scheme calc
_refine_ls_wR_factor_gt 0.2672
_refine_ls_wR_factor_ref 0.2746
_reflns_number_gt 6660
_reflns_number_total 7297
_reflns_threshold_expression >2sigma(I)
_cod_data_source_file c0dt01487g.txt
_cod_data_source_block 1
_cod_depositor_comments
;
The following automatic conversions were performed:
'_exptl_absorpt_correction_type' value 'Numerical' changed to 'numerical'
according to '/home/saulius/struct/CIF-dictionaries/cif_core.dic'
dictionary named 'cif_core.dic' version 2.4.1 from 2010-06-29.

Automatic conversion script
Id: cif_fix_enum 1555 2011-01-17 13:19:09Z saulius 
;
_cod_original_formula_sum 'C25 H34.60 Cl Co2 N12 O10.80'
_cod_database_code 7015317

loop_
_symmetry_equiv_pos_as_xyz
'x, y, z'
'-x, y, -z+1/2'
'x+1/2, y+1/2, z'
'-x+1/2, y+1/2, -z+1/2'
'-x, -y, -z'
'x, -y, z-1/2'
'-x+1/2, -y+1/2, -z'
'x+1/2, -y+1/2, z-1/2'

loop_
_atom_site_label
_atom_site_type_symbol
_atom_site_fract_x
_atom_site_fract_y
_atom_site_fract_z
_atom_site_U_iso_or_equiv
_atom_site_adp_type
_atom_site_occupancy
_atom_site_symmetry_multiplicity
_atom_site_calc_flag
_atom_site_refinement_flags
_atom_site_disorder_assembly
_atom_site_disorder_group
Co1 Co 0.13088(3) 0.01865(5) 0.73604(5) 0.0289(3) Uani 1 1 d . . .
Co2 Co 0.22709(3) 0.12180(5) 0.82516(5) 0.0296(3) Uani 1 1 d . . .
Cl1 Cl 0.35614(14) 0.12722(18) 0.6004(2) 0.0878(9) Uani 1 1 d . . .
O1 O 0.22494(19) -0.0156(3) 0.6146(3) 0.0440(12) Uani 1 1 d . . .
O2 O 0.27633(18) 0.2745(3) 0.8558(3) 0.0398(11) Uani 1 1 d . . .
O3 O 0.13098(18) 0.1787(3) 0.9392(3) 0.0410(11) Uani 1 1 d . . .
O4 O 0.04191(17) -0.0109(3) 0.5899(3) 0.0366(10) Uani 1 1 d . . .
O5 O 0.19983(16) 0.0137(3) 0.8269(3) 0.0315(9) Uani 1 1 d . . .
O6 O 0.3316(6) 0.0565(8) 0.6002(9) 0.159(6) Uani 1 1 d . . .
O7 O 0.3612(5) 0.1381(7) 0.5162(7) 0.130(4) Uani 1 1 d . . .
O8 O 0.3288(5) 0.1910(7) 0.6178(8) 0.132(4) Uani 1 1 d . . .
O9 O 0.4056(5) 0.1245(7) 0.6711(8) 0.144(5) Uani 1 1 d . . .
O10 O 0.0303(4) 0.3620(6) 0.4499(10) 0.073(4) Uani 0.60 1 d P A 1
O12 O 0.0516(10) 0.4609(16) 0.7877(17) 0.139(8) Uiso 0.50 1 d P B 1
O11 O 0.0459(9) 0.3168(11) 0.4980(15) 0.089(7) Uani 0.40 1 d P C 2
O13 O 0.0000 0.449(3) 0.7500 0.191(17) Uiso 0.50 2 d SP D 2
N1 N 0.09708(19) -0.0416(3) 0.8012(3) 0.0313(11) Uani 1 1 d . . .
N2 N 0.1352(2) -0.0847(3) 0.6914(3) 0.0326(11) Uani 1 1 d . . .
N3 N 0.1617(2) -0.0872(3) 0.6353(4) 0.0409(13) Uani 1 1 d . . .
H8 H 0.1775 -0.1280 0.6366 0.083 Uiso 1 1 d . . .
N4 N 0.1657(2) 0.0495(3) 0.6603(3) 0.0323(11) Uani 1 1 d . . .
N5 N 0.1998(2) 0.1129(3) 0.6992(3) 0.0305(11) Uani 1 1 d . . .
N6 N 0.2483(2) 0.2236(3) 0.7966(3) 0.0333(11) Uani 1 1 d . . .
N7 N 0.2951(2) 0.0811(3) 0.8528(4) 0.0355(12) Uani 1 1 d . . .
N8 N 0.2513(2) 0.1398(3) 0.9491(3) 0.0331(11) Uani 1 1 d . . .
N9 N 0.2163(2) 0.1720(3) 0.9783(3) 0.0333(12) Uani 1 1 d . . .
H22 H 0.2218 0.1769 1.0304 0.057 Uiso 1 1 d . . .
N10 N 0.1662(2) 0.1640(3) 0.8304(3) 0.0309(11) Uani 1 1 d . . .
N11 N 0.1239(2) 0.1240(3) 0.7705(4) 0.0325(11) Uani 1 1 d . . .
N12 N 0.0668(2) 0.0416(3) 0.6467(3) 0.0331(11) Uani 1 1 d . . .
C1 C 0.0813(3) -0.0144(4) 0.8646(5) 0.0369(14) Uani 1 1 d . . .
H1 H 0.0859 0.0410 0.8809 0.044 Uiso 1 1 calc R . .
C2 C 0.0583(3) -0.0645(5) 0.9075(5) 0.0439(16) Uani 1 1 d . . .
H2 H 0.0483 -0.0442 0.9537 0.053 Uiso 1 1 calc R . .
C3 C 0.0503(3) -0.1446(5) 0.8815(5) 0.0461(17) Uani 1 1 d . . .
H3 H 0.0334 -0.1798 0.9080 0.055 Uiso 1 1 calc R . .
C4 C 0.0675(3) -0.1734(4) 0.8157(5) 0.0411(15) Uani 1 1 d . . .
H4 H 0.0634 -0.2287 0.7985 0.049 Uiso 1 1 calc R . .
C5 C 0.0904(2) -0.1203(4) 0.7761(4) 0.0340(14) Uani 1 1 d . . .
C6 C 0.1121(3) -0.1439(4) 0.7095(4) 0.0349(14) Uani 1 1 d . . .
C7 C 0.1085(3) -0.2258(4) 0.6709(6) 0.0503(19) Uani 1 1 d . . .
H5 H 0.0746 -0.2474 0.6583 0.060 Uiso 1 1 calc R . .
H6 H 0.1333 -0.2612 0.7135 0.060 Uiso 1 1 calc R . .
H7 H 0.1151 -0.2231 0.6153 0.060 Uiso 1 1 calc R . .
C8 C 0.1888(3) -0.0157(4) 0.6366(4) 0.0383(15) Uani 1 1 d . . .
C9 C 0.2049(3) 0.1740(4) 0.6540(4) 0.0385(15) Uani 1 1 d . . .
C10 C 0.1835(4) 0.1793(5) 0.5551(5) 0.062(2) Uani 1 1 d . . .
H9 H 0.1767 0.1248 0.5297 0.075 Uiso 1 1 calc R . .
H10 H 0.2075 0.2064 0.5339 0.075 Uiso 1 1 calc R . .
H11 H 0.1521 0.2103 0.5363 0.075 Uiso 1 1 calc R . .
C11 C 0.2343(3) 0.2390(4) 0.7102(4) 0.0392(15) Uani 1 1 d . . .
C12 C 0.2485(4) 0.3143(5) 0.6766(5) 0.057(2) Uani 1 1 d . . .
H12 H 0.2512 0.3042 0.6185 0.068 Uiso 1 1 calc R . .
H13 H 0.2809 0.3333 0.7190 0.068 Uiso 1 1 calc R . .
H14 H 0.2227 0.3556 0.6699 0.068 Uiso 1 1 calc R . .
C13 C 0.3155(3) 0.0521(5) 0.7972(6) 0.0483(18) Uani 1 1 d . . .
H15 H 0.2955 0.0490 0.7353 0.058 Uiso 1 1 calc R . .
C14 C 0.3651(4) 0.0259(7) 0.8262(7) 0.070(3) Uani 1 1 d . . .
H16 H 0.3785 0.0020 0.7860 0.084 Uiso 1 1 calc R . .
C15 C 0.3942(4) 0.0357(7) 0.9153(7) 0.074(3) Uani 1 1 d . . .
H17 H 0.4290 0.0221 0.9363 0.088 Uiso 1 1 calc R . .
C16 C 0.3735(3) 0.0651(7) 0.9735(6) 0.061(2) Uani 1 1 d . . .
H18 H 0.3931 0.0694 1.0355 0.073 Uiso 1 1 calc R . .
C17 C 0.3242(3) 0.0881(5) 0.9412(5) 0.0418(16) Uani 1 1 d . . .
C18 C 0.2967(3) 0.1215(4) 0.9967(4) 0.0355(14) Uani 1 1 d . . .
C19 C 0.3194(3) 0.1282(5) 1.0963(5) 0.0446(17) Uani 1 1 d . . .
H19 H 0.3457 0.0871 1.1199 0.054 Uiso 1 1 calc R . .
H20 H 0.2932 0.1197 1.1213 0.054 Uiso 1 1 calc R . .
H21 H 0.3341 0.1820 1.1129 0.054 Uiso 1 1 calc R . .
C20 C 0.1672(3) 0.1710(4) 0.9167(4) 0.0346(14) Uani 1 1 d . . .
C21 C 0.0842(3) 0.1639(4) 0.7197(4) 0.0363(14) Uani 1 1 d . . .
C22 C 0.0494(3) 0.1155(4) 0.6502(5) 0.0361(14) Uani 1 1 d . . .
C23 C -0.0002(3) 0.1436(5) 0.5850(5) 0.0445(17) Uani 1 1 d . . .
H26 H 0.0040 0.1964 0.5608 0.053 Uiso 1 1 calc R . .
H27 H -0.0243 0.1485 0.6152 0.053 Uiso 1 1 calc R . .
H28 H -0.0128 0.1045 0.5360 0.053 Uiso 1 1 calc R . .
C24 C 0.2090(3) -0.0251(4) 0.9087(4) 0.0379(15) Uani 1 1 d . . .
H29 H 0.2452 -0.0252 0.9436 0.045 Uiso 1 1 calc R . .
H30 H 0.1967 -0.0809 0.8979 0.045 Uiso 1 1 calc R . .
H31 H 0.1914 0.0036 0.9420 0.045 Uiso 1 1 calc R . .
C25 C 0.0762(3) 0.2520(4) 0.7308(6) 0.054(2) Uani 1 1 d . . .
H23 H 0.1089 0.2795 0.7543 0.065 Uiso 1 1 calc R . .
H24 H 0.0587 0.2590 0.7727 0.065 Uiso 1 1 calc R . .
H25 H 0.0559 0.2753 0.6728 0.065 Uiso 1 1 calc R . .

loop_
_atom_site_aniso_label
_atom_site_aniso_U_11
_atom_site_aniso_U_22
_atom_site_aniso_U_33
_atom_site_aniso_U_23
_atom_site_aniso_U_13
_atom_site_aniso_U_12
Co1 0.0339(5) 0.0258(4) 0.0275(5) -0.0022(3) 0.0118(4) -0.0011(3)
Co2 0.0335(5) 0.0297(5) 0.0259(4) -0.0009(3) 0.0112(4) -0.0029(3)
Cl1 0.112(2) 0.0726(17) 0.0823(19) 0.0036(14) 0.0399(18) -0.0069(16)
O1 0.048(3) 0.046(3) 0.048(3) -0.008(2) 0.030(2) -0.006(2)
O2 0.047(3) 0.040(3) 0.034(2) -0.004(2) 0.016(2) -0.014(2)
O3 0.043(3) 0.043(3) 0.039(3) -0.008(2) 0.018(2) -0.002(2)
O4 0.038(2) 0.033(2) 0.033(2) -0.0058(18) 0.006(2) -0.0090(19)
O5 0.034(2) 0.034(2) 0.028(2) -0.0024(17) 0.0129(18) -0.0022(18)
O6 0.225(14) 0.134(10) 0.148(10) -0.036(8) 0.103(10) -0.103(10)
O7 0.190(12) 0.124(8) 0.105(7) 0.039(6) 0.087(8) 0.036(8)
O8 0.157(10) 0.126(9) 0.133(9) 0.010(7) 0.078(8) 0.061(8)
O9 0.137(10) 0.122(9) 0.118(8) 0.006(7) -0.018(7) 0.002(7)
O10 0.061(6) 0.021(4) 0.142(12) -0.032(6) 0.043(7) -0.012(4)
O11 0.16(2) 0.036(8) 0.124(16) 0.004(10) 0.110(16) 0.000(11)
N1 0.027(3) 0.035(3) 0.031(3) 0.002(2) 0.008(2) 0.001(2)
N2 0.039(3) 0.033(3) 0.029(3) -0.001(2) 0.015(2) 0.002(2)
N3 0.060(4) 0.032(3) 0.042(3) -0.003(2) 0.032(3) -0.004(3)
N4 0.036(3) 0.028(3) 0.030(3) -0.006(2) 0.009(2) -0.006(2)
N5 0.032(3) 0.034(3) 0.026(3) -0.004(2) 0.011(2) -0.005(2)
N6 0.038(3) 0.034(3) 0.026(3) -0.003(2) 0.009(2) -0.006(2)
N7 0.036(3) 0.034(3) 0.037(3) 0.003(2) 0.015(2) 0.001(2)
N8 0.043(3) 0.030(3) 0.026(3) -0.002(2) 0.012(2) -0.005(2)
N9 0.042(3) 0.031(3) 0.030(3) -0.004(2) 0.017(2) -0.003(2)
N10 0.035(3) 0.030(3) 0.026(2) -0.005(2) 0.010(2) -0.003(2)
N11 0.037(3) 0.029(3) 0.030(3) -0.005(2) 0.009(2) 0.001(2)
N12 0.036(3) 0.035(3) 0.026(3) 0.001(2) 0.009(2) -0.004(2)
C1 0.039(4) 0.037(3) 0.037(3) 0.001(3) 0.017(3) -0.001(3)
C2 0.046(4) 0.048(4) 0.042(4) 0.008(3) 0.021(3) 0.009(3)
C3 0.045(4) 0.049(4) 0.050(4) 0.012(3) 0.024(3) 0.000(3)
C4 0.042(4) 0.033(3) 0.050(4) 0.000(3) 0.018(3) -0.003(3)
C5 0.034(3) 0.031(3) 0.036(3) -0.002(3) 0.011(3) 0.001(3)
C6 0.041(4) 0.025(3) 0.038(3) -0.001(3) 0.014(3) -0.003(3)
C7 0.067(5) 0.032(4) 0.058(5) -0.011(3) 0.030(4) -0.007(3)
C8 0.046(4) 0.038(4) 0.033(3) -0.005(3) 0.016(3) 0.000(3)
C9 0.046(4) 0.038(4) 0.032(3) -0.001(3) 0.013(3) -0.009(3)
C10 0.092(7) 0.054(5) 0.035(4) 0.001(3) 0.016(4) -0.021(5)
C11 0.047(4) 0.036(3) 0.031(3) 0.002(3) 0.011(3) -0.009(3)
C12 0.072(6) 0.048(4) 0.041(4) 0.006(3) 0.009(4) -0.020(4)
C13 0.048(4) 0.052(4) 0.051(4) 0.002(4) 0.026(4) 0.006(3)
C14 0.056(5) 0.098(8) 0.062(6) 0.006(5) 0.031(5) 0.021(5)
C15 0.046(5) 0.106(8) 0.072(6) 0.016(6) 0.026(5) 0.026(5)
C16 0.041(4) 0.092(7) 0.046(4) 0.007(4) 0.010(4) 0.012(4)
C17 0.041(4) 0.043(4) 0.041(4) 0.004(3) 0.014(3) 0.000(3)
C18 0.042(4) 0.031(3) 0.030(3) 0.000(2) 0.009(3) -0.006(3)
C19 0.043(4) 0.046(4) 0.036(4) 0.003(3) 0.005(3) -0.005(3)
C20 0.044(4) 0.029(3) 0.033(3) -0.001(2) 0.016(3) 0.001(3)
C21 0.038(3) 0.032(3) 0.038(3) -0.006(3) 0.013(3) 0.000(3)
C22 0.042(4) 0.029(3) 0.038(3) 0.000(3) 0.014(3) -0.001(3)
C23 0.037(4) 0.041(4) 0.049(4) 0.000(3) 0.009(3) 0.002(3)
C24 0.046(4) 0.035(3) 0.031(3) 0.005(3) 0.011(3) -0.001(3)
C25 0.055(5) 0.035(4) 0.054(5) -0.008(3) -0.001(4) 0.010(3)

loop_
_atom_type_symbol
_atom_type_description
_atom_type_scat_dispersion_real
_atom_type_scat_dispersion_imag
_atom_type_scat_source
C C 0.0033 0.0016 'International Tables Vol C Tables 4.2.6.8 and 6.1.1.4'
H H 0.0000 0.0000 'International Tables Vol C Tables 4.2.6.8 and 6.1.1.4'
Cl Cl 0.1484 0.1585 'International Tables Vol C Tables 4.2.6.8 and 6.1.1.4'
Co Co 0.3494 0.9721 'International Tables Vol C Tables 4.2.6.8 and 6.1.1.4'
N N 0.0061 0.0033 'International Tables Vol C Tables 4.2.6.8 and 6.1.1.4'
O O 0.0106 0.0060 'International Tables Vol C Tables 4.2.6.8 and 6.1.1.4'

loop_
_geom_angle_atom_site_label_1
_geom_angle_atom_site_label_2
_geom_angle_atom_site_label_3
_geom_angle
_geom_angle_site_symmetry_1
_geom_angle_site_symmetry_3
_geom_angle_publ_flag
N11 Co1 N2 175.2(2) . . ?
N11 Co1 N4 94.4(2) . . ?
N2 Co1 N4 82.9(2) . . ?
N11 Co1 N12 81.9(2) . . ?
N2 Co1 N12 94.2(2) . . ?
N4 Co1 N12 92.7(2) . . ?
N11 Co1 N1 101.1(2) . . ?
N2 Co1 N1 81.6(2) . . ?
N4 Co1 N1 164.5(2) . . ?
N12 Co1 N1 88.8(2) . . ?
N11 Co1 O5 90.3(2) . . ?
N2 Co1 O5 93.3(2) . . ?
N4 Co1 O5 82.6(2) . . ?
N12 Co1 O5 170.6(2) . . ?
N1 Co1 O5 97.9(2) . . ?
N8 Co2 N5 174.8(2) . . ?
N8 Co2 N6 95.1(2) . . ?
N5 Co2 N6 81.6(2) . . ?
N8 Co2 N10 83.3(2) . . ?
N5 Co2 N10 92.9(2) . . ?
N6 Co2 N10 93.6(2) . . ?
N8 Co2 N7 82.1(2) . . ?
N5 Co2 N7 101.8(2) . . ?
N6 Co2 N7 89.0(2) . . ?
N10 Co2 N7 165.3(2) . . ?
N8 Co2 O5 97.1(2) . . ?
N5 Co2 O5 86.2(2) . . ?
N6 Co2 O5 167.7(2) . . ?
N10 Co2 O5 87.7(2) . . ?
N7 Co2 O5 92.8(2) . . ?
O6 Cl1 O8 109.0(9) . . ?
O6 Cl1 O7 109.6(8) . . ?
O8 Cl1 O7 110.6(7) . . ?
O6 Cl1 O9 109.0(8) . . ?
O8 Cl1 O9 108.7(8) . . ?
O7 Cl1 O9 109.9(8) . . ?
C24 O5 Co2 119.6(4) . . ?
C24 O5 Co1 120.4(4) . . ?
Co2 O5 Co1 104.2(2) . . ?
C1 N1 C5 120.1(6) . . ?
C1 N1 Co1 127.8(5) . . ?
C5 N1 Co1 112.1(4) . . ?
C6 N2 N3 125.6(6) . . ?
C6 N2 Co1 120.2(5) . . ?
N3 N2 Co1 114.1(4) . . ?
N2 N3 C8 113.2(5) . . ?
N2 N3 H8 116.3 . . ?
C8 N3 H8 113.9 . . ?
C8 N4 N5 112.4(5) . . ?
C8 N4 Co1 112.2(4) . . ?
N5 N4 Co1 110.6(4) . . ?
C9 N5 N4 122.5(5) . . ?
C9 N5 Co2 117.1(4) . . ?
N4 N5 Co2 118.7(4) . . ?
O2 N6 C11 120.8(5) . . ?
O2 N6 Co2 124.1(4) . . ?
C11 N6 Co2 115.1(4) . . ?
C13 N7 C17 118.9(6) . . ?
C13 N7 Co2 128.3(5) . . ?
C17 N7 Co2 112.7(5) . . ?
C18 N8 N9 126.8(6) . . ?
C18 N8 Co2 119.9(5) . . ?
N9 N8 Co2 113.3(4) . . ?
N8 N9 C20 115.3(5) . . ?
N8 N9 H22 120.9 . . ?
C20 N9 H22 120.7 . . ?
C20 N10 N11 115.1(5) . . ?
C20 N10 Co2 113.0(4) . . ?
N11 N10 Co2 111.5(4) . . ?
C21 N11 N10 121.4(5) . . ?
C21 N11 Co1 116.7(4) . . ?
N10 N11 Co1 119.1(4) . . ?
O4 N12 C22 122.7(6) . . ?
O4 N12 Co1 122.3(4) . . ?
C22 N12 Co1 115.0(4) . . ?
N1 C1 C2 122.1(7) . . ?
N1 C1 H1 118.9 . . ?
C2 C1 H1 118.9 . . ?
C3 C2 C1 118.5(7) . . ?
C3 C2 H2 120.7 . . ?
C1 C2 H2 120.7 . . ?
C2 C3 C4 119.3(7) . . ?
C2 C3 H3 120.3 . . ?
C4 C3 H3 120.3 . . ?
C5 C4 C3 119.1(7) . . ?
C5 C4 H4 120.4 . . ?
C3 C4 H4 120.4 . . ?
N1 C5 C4 120.8(6) . . ?
N1 C5 C6 114.9(6) . . ?
C4 C5 C6 124.2(6) . . ?
N2 C6 C5 110.6(6) . . ?
N2 C6 C7 124.9(6) . . ?
C5 C6 C7 124.4(6) . . ?
C6 C7 H5 109.5 . . ?
C6 C7 H6 109.5 . . ?
H5 C7 H6 109.5 . . ?
C6 C7 H7 109.5 . . ?
H5 C7 H7 109.5 . . ?
H6 C7 H7 109.5 . . ?
O1 C8 N4 128.5(7) . . ?
O1 C8 N3 121.2(6) . . ?
N4 C8 N3 110.2(6) . . ?
N5 C9 C11 113.0(6) . . ?
N5 C9 C10 124.4(6) . . ?
C11 C9 C10 122.6(6) . . ?
C9 C10 H9 109.5 . . ?
C9 C10 H10 109.5 . . ?
H9 C10 H10 109.5 . . ?
C9 C10 H11 109.5 . . ?
H9 C10 H11 109.5 . . ?
H10 C10 H11 109.5 . . ?
N6 C11 C9 113.2(6) . . ?
N6 C11 C12 122.0(6) . . ?
C9 C11 C12 124.8(6) . . ?
C11 C12 H12 109.5 . . ?
C11 C12 H13 109.5 . . ?
H12 C12 H13 109.5 . . ?
C11 C12 H14 109.5 . . ?
H12 C12 H14 109.5 . . ?
H13 C12 H14 109.5 . . ?
N7 C13 C14 122.2(8) . . ?
N7 C13 H15 118.9 . . ?
C14 C13 H15 118.9 . . ?
C15 C14 C13 117.8(9) . . ?
C15 C14 H16 121.1 . . ?
C13 C14 H16 121.1 . . ?
C16 C15 C14 120.4(8) . . ?
C16 C15 H17 119.8 . . ?
C14 C15 H17 119.8 . . ?
C17 C16 C15 119.0(8) . . ?
C17 C16 H18 120.5 . . ?
C15 C16 H18 120.5 . . ?
C16 C17 N7 121.6(7) . . ?
C16 C17 C18 124.8(7) . . ?
N7 C17 C18 113.6(6) . . ?
N8 C18 C17 111.7(6) . . ?
N8 C18 C19 124.8(7) . . ?
C17 C18 C19 123.5(6) . . ?
C18 C19 H19 109.5 . . ?
C18 C19 H20 109.5 . . ?
H19 C19 H20 109.5 . . ?
C18 C19 H21 109.5 . . ?
H19 C19 H21 109.5 . . ?
H20 C19 H21 109.5 . . ?
O3 C20 N10 126.7(6) . . ?
O3 C20 N9 122.0(6) . . ?
N10 C20 N9 111.3(5) . . ?
N11 C21 C22 113.5(6) . . ?
N11 C21 C25 123.5(6) . . ?
C22 C21 C25 122.9(6) . . ?
N12 C22 C21 112.5(6) . . ?
N12 C22 C23 122.0(6) . . ?
C21 C22 C23 125.5(6) . . ?
C22 C23 H26 109.5 . . ?
C22 C23 H27 109.5 . . ?
H26 C23 H27 109.5 . . ?
C22 C23 H28 109.5 . . ?
H26 C23 H28 109.5 . . ?
H27 C23 H28 109.5 . . ?
O5 C24 H29 109.5 . . ?
O5 C24 H30 109.5 . . ?
H29 C24 H30 109.5 . . ?
O5 C24 H31 109.5 . . ?
H29 C24 H31 109.5 . . ?
H30 C24 H31 109.5 . . ?
C21 C25 H23 109.5 . . ?
C21 C25 H24 109.5 . . ?
H23 C25 H24 109.5 . . ?
C21 C25 H25 109.5 . . ?
H23 C25 H25 109.5 . . ?
H24 C25 H25 109.5 . . ?

loop_
_geom_bond_atom_site_label_1
_geom_bond_atom_site_label_2
_geom_bond_distance
_geom_bond_site_symmetry_2
_geom_bond_publ_flag
Co1 N11 1.862(5) . ?
Co1 N2 1.876(5) . ?
Co1 N4 1.902(5) . ?
Co1 N12 1.906(5) . ?
Co1 N1 1.940(5) . ?
Co1 O5 1.978(4) . ?
Co2 N8 1.878(5) . ?
Co2 N5 1.891(5) . ?
Co2 N6 1.902(5) . ?
Co2 N10 1.904(5) . ?
Co2 N7 1.947(6) . ?
Co2 O5 1.956(4) . ?
Cl1 O6 1.363(10) . ?
Cl1 O8 1.399(10) . ?
Cl1 O7 1.424(9) . ?
Cl1 O9 1.453(11) . ?
O1 C8 1.209(8) . ?
O2 N6 1.303(7) . ?
O3 C20 1.221(8) . ?
O4 N12 1.272(7) . ?
O5 C24 1.400(8) . ?
N1 C1 1.333(8) . ?
N1 C5 1.357(8) . ?
N2 C6 1.274(8) . ?
N2 N3 1.374(7) . ?
N3 C8 1.410(9) . ?
N3 H8 0.8073 . ?
N4 C8 1.387(9) . ?
N4 N5 1.411(7) . ?
N5 C9 1.285(9) . ?
N6 C11 1.322(8) . ?
N7 C13 1.323(9) . ?
N7 C17 1.363(9) . ?
N8 C18 1.278(9) . ?
N8 N9 1.360(8) . ?
N9 C20 1.388(9) . ?
N9 H22 0.7972 . ?
N10 C20 1.382(8) . ?
N10 N11 1.405(7) . ?
N11 C21 1.308(9) . ?
N12 C22 1.329(9) . ?
C1 C2 1.387(10) . ?
C1 H1 0.9500 . ?
C2 C3 1.384(11) . ?
C2 H2 0.9500 . ?
C3 C4 1.401(10) . ?
C3 H3 0.9500 . ?
C4 C5 1.383(10) . ?
C4 H4 0.9500 . ?
C5 C6 1.471(9) . ?
C6 C7 1.479(9) . ?
C7 H5 0.9800 . ?
C7 H6 0.9800 . ?
C7 H7 0.9800 . ?
C9 C11 1.456(9) . ?
C9 C10 1.483(10) . ?
C10 H9 0.9800 . ?
C10 H10 0.9800 . ?
C10 H11 0.9800 . ?
C11 C12 1.473(10) . ?
C12 H12 0.9800 . ?
C12 H13 0.9800 . ?
C12 H14 0.9800 . ?
C13 C14 1.389(12) . ?
C13 H15 0.9500 . ?
C14 C15 1.377(14) . ?
C14 H16 0.9500 . ?
C15 C16 1.367(13) . ?
C15 H17 0.9500 . ?
C16 C17 1.363(11) . ?
C16 H18 0.9500 . ?
C17 C18 1.493(10) . ?
C18 C19 1.494(9) . ?
C19 H19 0.9800 . ?
C19 H20 0.9800 . ?
C19 H21 0.9800 . ?
C21 C22 1.437(9) . ?
C21 C25 1.497(9) . ?
C22 C23 1.495(10) . ?
C23 H26 0.9800 . ?
C23 H27 0.9800 . ?
C23 H28 0.9800 . ?
C24 H29 0.9800 . ?
C24 H30 0.9800 . ?
C24 H31 0.9800 . ?
C25 H23 0.9800 . ?
C25 H24 0.9800 . ?
C25 H25 0.9800 . ?
